data_4078608
loop_
_publ_author_name
'Ciabatti, Iacopo'
'Femoni, Cristina'
'Iapalucci, Maria Carmela'
'Longoni, Giuliano'
'Zacchini, Stefano'

_publ_section_title
;
 Bimetallic Nickel--Cobalt Hexacarbido Carbonyl Clusters
 [H6--nNi22Co6C6(CO)36]n&#x2212;(n= 3--6) Possessing Polyhydride Nature
 and Their Base-Induced Degradation to the Monoacetylide
 [Ni9CoC2(CO)16--x]3--(x= 0, 1)
;
_journal_issue 12
_journal_name_full Organometallics
_journal_page_first 4593
_journal_paper_doi 10.1021/om300412d
_journal_volume 31
_journal_year 2012
_chemical_formula_sum 'C41.19 H60 Co N3 Ni9 O15.18'
_chemical_formula_weight 1427.42
_chemical_name_systematic
; 
 ? 
;
_space_group_IT_number 58
_symmetry_cell_setting orthorhombic
_symmetry_space_group_name_Hall '-P 2 2n'
_symmetry_space_group_name_H-M 'P n n m'
_atom_sites_solution_hydrogens geom
_atom_sites_solution_primary direct
_atom_sites_solution_secondary difmap
_audit_creation_method SHELXL-97
_cell_angle_alpha 90.00
_cell_angle_beta 90.00
_cell_angle_gamma 90.00
_cell_formula_units_Z 2
_cell_length_a 11.9946(13)
_cell_length_b 12.2638(14)
_cell_length_c 18.415(2)
_cell_measurement_reflns_used 9959
_cell_measurement_temperature 293(2)
_cell_measurement_theta_max 27.258
_cell_measurement_theta_min 2.212
_cell_volume 2708.8(5)
_computing_structure_refinement 'SHELXL-97 (Sheldrick, 1997)'
_computing_structure_solution 'SHELXS-97 (Sheldrick, 1990)'
_diffrn_ambient_temperature 293(2)
_diffrn_measured_fraction_theta_full 0.963
_diffrn_measured_fraction_theta_max 0.963
_diffrn_measurement_device_type 'CCD area detector'
_diffrn_measurement_method 'phi and omega scans'
_diffrn_radiation_monochromator graphite
_diffrn_radiation_source 'fine-focus sealed tube'
_diffrn_radiation_type MoK\a
_diffrn_radiation_wavelength 0.71073
_diffrn_reflns_av_R_equivalents 0.0433
_diffrn_reflns_av_sigmaI/netI 0.0239
_diffrn_reflns_limit_h_max 15
_diffrn_reflns_limit_h_min -15
_diffrn_reflns_limit_k_max 16
_diffrn_reflns_limit_k_min -15
_diffrn_reflns_limit_l_max 24
_diffrn_reflns_limit_l_min -24
_diffrn_reflns_number 30095
_diffrn_reflns_theta_full 28.73
_diffrn_reflns_theta_max 28.73
_diffrn_reflns_theta_min 2.00
_exptl_absorpt_coefficient_mu 3.411
_exptl_absorpt_correction_T_max 0.6113
_exptl_absorpt_correction_T_min 0.5207
_exptl_absorpt_correction_type empirical
_exptl_crystal_colour black
_exptl_crystal_density_diffrn 1.750
_exptl_crystal_density_method 'not measured'
_exptl_crystal_description prism
_exptl_crystal_F_000 1457
_exptl_crystal_size_max 0.22
_exptl_crystal_size_mid 0.18
_exptl_crystal_size_min 0.16
_refine_diff_density_max 0.775
_refine_diff_density_min -0.532
_refine_diff_density_rms 0.103
_refine_ls_extinction_method none
_refine_ls_goodness_of_fit_ref 1.156
_refine_ls_hydrogen_treatment constr
_refine_ls_matrix_type full
_refine_ls_number_parameters 278
_refine_ls_number_reflns 3482
_refine_ls_number_restraints 202
_refine_ls_restrained_S_all 1.218
_refine_ls_R_factor_all 0.0631
_refine_ls_R_factor_gt 0.0512
_refine_ls_shift/su_max 0.000
_refine_ls_shift/su_mean 0.000
_refine_ls_structure_factor_coef Fsqd
_refine_ls_weighting_details 'calc w=1/[\s^2^(Fo^2^)+(0.0697P)^2^+4.3872P] where P=(Fo^2^+2Fc^2^)/3'
_refine_ls_weighting_scheme calc
_refine_ls_wR_factor_gt 0.1429
_refine_ls_wR_factor_ref 0.1502
_reflns_number_gt 2818
_reflns_number_total 3482
_reflns_threshold_expression >2sigma(I)
_cod_data_source_file om300412d_si_001.cif
_cod_data_source_block pnnm
_cod_depositor_comments
;
The following automatic conversions were performed:

'_symmetry_cell_setting' value 'Orthorhombic' changed to
'orthorhombic' according to
/home/saulius/struct/CIF-dictionaries/cif_core.dic dictionary named
'cif_core.dic' version 2.4.1 from 2010-06-29.

Automatic conversion script
Id: cif_fix_values 1891 2012-01-12 08:04:46Z andrius 
;
_cod_original_sg_symbol_H-M Pnnm
_cod_database_code 4078608

loop_
_symmetry_equiv_pos_as_xyz
'x, y, z'
'-x, -y, z'
'-x+1/2, y+1/2, -z+1/2'
'x+1/2, -y+1/2, -z+1/2'
'-x, -y, -z'
'x, y, -z'
'x-1/2, -y-1/2, z-1/2'
'-x-1/2, y-1/2, z-1/2'

loop_
_atom_site_label
_atom_site_type_symbol
_atom_site_fract_x
_atom_site_fract_y
_atom_site_fract_z
_atom_site_U_iso_or_equiv
_atom_site_adp_type
_atom_site_occupancy
_atom_site_symmetry_multiplicity
_atom_site_calc_flag
_atom_site_refinement_flags
_atom_site_disorder_assembly
_atom_site_disorder_group
Ni1 Ni 0.20791(6) 0.96320(7) 0.5000 0.0476(2) Uani 1 2 d S . .
Ni2 Ni 0.10335(7) 1.12782(7) 0.5000 0.0488(2) Uani 0.50 2 d SP . .
Co2 Co 0.10335(7) 1.12782(7) 0.5000 0.0488(2) Uani 0.50 2 d SP . .
Ni3 Ni 0.07739(5) 0.83321(6) 0.42929(4) 0.0560(2) Uani 1 1 d . . .
Ni4 Ni 0.0000 1.0000 0.39419(5) 0.0528(2) Uani 1 2 d S . .
C1 C 0.0474(5) 0.9624(5) 0.5000 0.0410(12) Uani 1 2 d S . .
C2 C 0.0605(6) 0.9010(6) 0.3330(3) 0.0782(17) Uani 1 1 d U . .
C3 C 0.1498(6) 0.7154(6) 0.4108(4) 0.089(2) Uani 1 1 d U . .
C4 C 0.3247(6) 0.8848(7) 0.5000 0.076(2) Uani 1 2 d SU . .
C5 C 0.2569(5) 1.1115(6) 0.5000 0.0563(16) Uani 1 2 d SU . .
C6 C 0.0922(9) 1.2289(10) 0.4287(8) 0.081(3) Uani 0.588(10) 1 d PU . 1
C6' C 0.0954(19) 1.266(2) 0.5000 0.087(3) Uani 0.412(10) 2 d SPU . 2
O2 O 0.0829(5) 0.8750(5) 0.2741(3) 0.1109(18) Uani 1 1 d U . .
O3 O 0.1991(6) 0.6377(6) 0.3989(4) 0.129(2) Uani 1 1 d U . .
O4 O 0.4023(6) 0.8295(7) 0.5000 0.110(2) Uani 1 2 d SU . .
O5 O 0.3425(4) 1.1570(5) 0.5000 0.0813(17) Uani 1 2 d SU . .
O6 O 0.1274(8) 1.2987(8) 0.3925(6) 0.101(3) Uani 0.588(10) 1 d PU . 1
O6' O 0.1083(16) 1.3634(16) 0.5000 0.106(5) Uani 0.412(10) 2 d SPU . 2
N1 N 0.0000 0.5000 0.2115(4) 0.0736(14) Uani 1 2 d SDU . .
C101 C 0.0856(7) 0.5507(7) 0.1644(4) 0.0801(19) Uani 0.797(8) 1 d PDU A 1
H10A H 0.0481 0.6018 0.1325 0.096 Uiso 0.797(8) 1 calc PR A 1
H10B H 0.1170 0.4939 0.1340 0.096 Uiso 0.797(8) 1 calc PR A 1
C102 C 0.1812(8) 0.6101(10) 0.2002(6) 0.088(3) Uani 0.797(8) 1 d PDU A 1
H10C H 0.2303 0.6383 0.1636 0.131 Uiso 0.797(8) 1 calc PR A 1
H10D H 0.2214 0.5605 0.2309 0.131 Uiso 0.797(8) 1 calc PR A 1
H10E H 0.1526 0.6692 0.2289 0.131 Uiso 0.797(8) 1 calc PR A 1
C103 C 0.0516(7) 0.4169(7) 0.2600(5) 0.0872(19) Uani 0.797(8) 1 d PDU A 1
H10F H -0.0068 0.3844 0.2893 0.105 Uiso 0.797(8) 1 calc PR A 1
H10G H 0.1024 0.4538 0.2927 0.105 Uiso 0.797(8) 1 calc PR A 1
C104 C 0.1149(11) 0.3256(10) 0.2218(8) 0.119(3) Uani 0.797(8) 1 d PDU A 1
H10H H 0.1450 0.2765 0.2574 0.178 Uiso 0.797(8) 1 calc PR A 1
H10I H 0.1746 0.3562 0.1937 0.178 Uiso 0.797(8) 1 calc PR A 1
H10J H 0.0651 0.2866 0.1904 0.178 Uiso 0.797(8) 1 calc PR A 1
C111 C 0.089(2) 0.545(3) 0.2570(15) 0.082(2) Uani 0.203(8) 1 d PDU A 2
H11A H 0.1103 0.4885 0.2914 0.099 Uiso 0.203(8) 1 calc PR A 2
H11B H 0.0574 0.6041 0.2850 0.099 Uiso 0.203(8) 1 calc PR A 2
C112 C 0.197(3) 0.588(4) 0.223(3) 0.086(5) Uani 0.203(8) 1 d PDU A 2
H11C H 0.2491 0.6052 0.2609 0.129 Uiso 0.203(8) 1 calc PR A 2
H11D H 0.1810 0.6518 0.1952 0.129 Uiso 0.203(8) 1 calc PR A 2
H11E H 0.2282 0.5328 0.1921 0.129 Uiso 0.203(8) 1 calc PR A 2
C113 C 0.036(3) 0.419(2) 0.1571(13) 0.080(3) Uani 0.203(8) 1 d PDU A 2
H11F H 0.0840 0.4550 0.1221 0.096 Uiso 0.203(8) 1 calc PR A 2
H11G H -0.0291 0.3930 0.1312 0.096 Uiso 0.203(8) 1 calc PR A 2
C114 C 0.099(4) 0.319(3) 0.186(3) 0.098(5) Uani 0.203(8) 1 d PDU A 2
H11H H 0.1268 0.2767 0.1462 0.148 Uiso 0.203(8) 1 calc PR A 2
H11I H 0.0491 0.2751 0.2147 0.148 Uiso 0.203(8) 1 calc PR A 2
H11J H 0.1601 0.3426 0.2159 0.148 Uiso 0.203(8) 1 calc PR A 2
N2 N 0.5000 0.5000 0.5000 0.0626(18) Uani 1 4 d SDU . .
C201 C 0.492(4) 0.3969(17) 0.4572(18) 0.066(3) Uani 0.25 1 d PDU B -1
H20A H 0.4777 0.3377 0.4910 0.080 Uiso 0.25 1 calc PR B -1
H20B H 0.5637 0.3834 0.4351 0.080 Uiso 0.25 1 calc PR B -1
C202 C 0.404(3) 0.390(3) 0.397(2) 0.071(6) Uani 0.25 1 d PDU B -1
H20C H 0.4003 0.3173 0.3790 0.107 Uiso 0.25 1 calc PR B -1
H20D H 0.4231 0.4395 0.3589 0.107 Uiso 0.25 1 calc PR B -1
H20E H 0.3324 0.4104 0.4170 0.107 Uiso 0.25 1 calc PR B -1
C203 C 0.519(3) 0.5924(19) 0.4480(18) 0.064(3) Uani 0.25 1 d PDU C -1
H20F H 0.5103 0.6602 0.4746 0.077 Uiso 0.25 1 calc PR C -1
H20G H 0.4602 0.5902 0.4117 0.077 Uiso 0.25 1 calc PR C -1
C204 C 0.631(3) 0.595(3) 0.409(2) 0.061(6) Uani 0.25 1 d PDU C -1
H20H H 0.6324 0.6558 0.3756 0.092 Uiso 0.25 1 calc PR C -1
H20I H 0.6411 0.5286 0.3821 0.092 Uiso 0.25 1 calc PR C -1
H20J H 0.6899 0.6031 0.4436 0.092 Uiso 0.25 1 calc PR C -1
C205 C 0.6055(18) 0.470(2) 0.5363(17) 0.067(3) Uani 0.25 1 d PDU B -1
H20K H 0.6626 0.4556 0.5002 0.080 Uiso 0.50 2 calc SPR B -1
H20L H 0.5947 0.4035 0.5645 0.080 Uiso 0.25 1 calc PR B -1
C206 C 0.642(3) 0.563(3) 0.586(2) 0.071(6) Uani 0.25 1 d PDU B -1
H20M H 0.7163 0.5481 0.6040 0.107 Uiso 0.25 1 calc PR B -1
H20N H 0.5920 0.5678 0.6267 0.107 Uiso 0.25 1 calc PR B -1
H20O H 0.6422 0.6299 0.5599 0.107 Uiso 0.25 1 calc PR B -1
C207 C 0.4011(19) 0.509(2) 0.5476(15) 0.066(3) Uani 0.25 1 d PDU B -1
H20P H 0.3359 0.4974 0.5173 0.079 Uiso 0.25 1 calc PR B -1
H20Q H 0.3977 0.5833 0.5649 0.079 Uiso 0.25 1 calc PR B -1
C208 C 0.389(3) 0.435(3) 0.6136(15) 0.071(6) Uani 0.25 1 d PDU B -1
H20R H 0.3252 0.4568 0.6415 0.107 Uiso 0.25 1 calc PR B -1
H20S H 0.4547 0.4397 0.6431 0.107 Uiso 0.25 1 calc PR B -1
H20T H 0.3792 0.3606 0.5978 0.107 Uiso 0.25 1 calc PR B -1

loop_
_atom_site_aniso_label
_atom_site_aniso_U_11
_atom_site_aniso_U_22
_atom_site_aniso_U_33
_atom_site_aniso_U_23
_atom_site_aniso_U_13
_atom_site_aniso_U_12
Ni1 0.0303(4) 0.0566(5) 0.0558(5) 0.000 0.000 0.0059(3)
Ni2 0.0322(4) 0.0513(5) 0.0629(5) 0.000 0.000 0.0014(3)
Co2 0.0322(4) 0.0513(5) 0.0629(5) 0.000 0.000 0.0014(3)
Ni3 0.0524(4) 0.0612(4) 0.0542(4) -0.0121(3) 0.0028(3) 0.0051(3)
Ni4 0.0557(5) 0.0613(5) 0.0414(4) 0.000 0.000 -0.0008(4)
C1 0.034(3) 0.051(3) 0.038(3) 0.000 0.000 0.002(2)
C2 0.081(4) 0.104(4) 0.050(3) -0.018(3) 0.009(3) -0.006(3)
C3 0.077(4) 0.104(5) 0.086(4) -0.040(4) -0.013(3) 0.037(4)
C4 0.035(3) 0.074(5) 0.119(6) 0.000 0.000 0.016(3)
C5 0.033(3) 0.068(4) 0.068(4) 0.000 0.000 -0.002(3)
C6 0.056(4) 0.078(6) 0.110(6) 0.018(4) 0.001(4) 0.000(4)
C6' 0.062(6) 0.080(6) 0.120(7) 0.000 0.000 0.000(5)
O2 0.142(4) 0.129(4) 0.062(3) -0.022(3) 0.017(3) 0.016(3)
O3 0.131(4) 0.125(4) 0.131(4) -0.042(4) -0.017(4) 0.056(4)
O4 0.067(4) 0.103(5) 0.160(6) 0.000 0.000 0.033(3)
O5 0.038(2) 0.082(4) 0.124(5) 0.000 0.000 -0.016(2)
O6 0.086(5) 0.100(5) 0.119(6) 0.044(4) 0.003(4) -0.006(4)
O6' 0.086(7) 0.090(7) 0.143(8) 0.000 0.000 -0.005(6)
N1 0.066(3) 0.084(3) 0.071(3) 0.000 0.000 -0.004(3)
C101 0.079(4) 0.090(4) 0.072(4) -0.003(3) 0.012(3) -0.013(3)
C102 0.078(5) 0.099(6) 0.086(6) -0.006(5) 0.012(4) -0.012(4)
C103 0.074(4) 0.097(4) 0.091(4) 0.013(3) -0.003(3) 0.001(3)
C104 0.109(6) 0.111(6) 0.136(8) 0.016(6) 0.000(7) 0.013(5)
C111 0.072(4) 0.093(5) 0.082(5) 0.006(4) -0.001(4) -0.003(4)
C112 0.075(8) 0.095(8) 0.087(9) 0.004(8) 0.006(8) -0.008(8)
C113 0.073(6) 0.089(6) 0.078(6) 0.000(5) 0.000(5) -0.004(5)
C114 0.094(8) 0.100(8) 0.101(10) 0.005(9) -0.004(9) 0.003(8)
N2 0.069(4) 0.055(4) 0.064(4) 0.000 0.000 0.016(3)
C201 0.075(6) 0.054(6) 0.070(6) -0.001(5) -0.004(5) 0.015(5)
C202 0.084(11) 0.056(10) 0.074(11) -0.007(9) -0.008(10) 0.010(10)
C203 0.072(6) 0.054(6) 0.065(6) 0.000(5) 0.005(5) 0.016(5)
C204 0.073(11) 0.051(10) 0.061(10) 0.010(9) 0.000(9) 0.018(10)
C205 0.070(6) 0.059(6) 0.071(6) -0.002(5) -0.002(5) 0.020(5)
C206 0.078(10) 0.060(11) 0.076(11) -0.010(10) -0.001(10) 0.020(9)
C207 0.071(6) 0.062(6) 0.066(6) 0.004(5) 0.003(5) 0.016(5)
C208 0.072(11) 0.073(11) 0.069(11) 0.008(10) 0.003(9) 0.010(10)

loop_
_atom_type_symbol
_atom_type_description
_atom_type_scat_dispersion_real
_atom_type_scat_dispersion_imag
_atom_type_scat_source
C C 0.0033 0.0016 'International Tables Vol C Tables 4.2.6.8 and 6.1.1.4'
H H 0.0000 0.0000 'International Tables Vol C Tables 4.2.6.8 and 6.1.1.4'
N N 0.0061 0.0033 'International Tables Vol C Tables 4.2.6.8 and 6.1.1.4'
O O 0.0106 0.0060 'International Tables Vol C Tables 4.2.6.8 and 6.1.1.4'
Co Co 0.3494 0.9721 'International Tables Vol C Tables 4.2.6.8 and 6.1.1.4'
Ni Ni 0.3393 1.1124 'International Tables Vol C Tables 4.2.6.8 and 6.1.1.4'

loop_
_geom_angle_atom_site_label_1
_geom_angle_atom_site_label_2
_geom_angle_atom_site_label_3
_geom_angle
_geom_angle_site_symmetry_1
_geom_angle_site_symmetry_3
C4 Ni1 C5 106.6(4) . .
C4 Ni1 C1 145.2(4) . .
C5 Ni1 C1 108.2(3) . .
C4 Ni1 Ni2 156.3(3) . .
C5 Ni1 Ni2 49.8(2) . .
C1 Ni1 Ni2 58.45(19) . .
C4 Ni1 Ni3 98.6(3) . .
C5 Ni1 Ni3 140.60(12) . .
C1 Ni1 Ni3 52.52(15) . .
Ni2 Ni1 Ni3 101.78(3) . .
C4 Ni1 Ni3 98.6(3) . 6_556
C5 Ni1 Ni3 140.60(12) . 6_556
C1 Ni1 Ni3 52.52(15) . 6_556
Ni2 Ni1 Ni3 101.78(3) . 6_556
Ni3 Ni1 Ni3 60.47(4) . 6_556
C6' Ni2 C6 46.5(4) . 6_556
C6' Ni2 C6 46.5(4) . .
C6 Ni2 C6 92.9(9) 6_556 .
C6' Ni2 C5 99.5(8) . .
C6 Ni2 C5 98.5(4) 6_556 .
C6 Ni2 C5 98.5(4) . .
C6' Ni2 C1 118.2(8) . 5_576
C6 Ni2 C1 107.1(4) 6_556 5_576
C6 Ni2 C1 107.1(4) . 5_576
C5 Ni2 C1 142.3(3) . 5_576
C6' Ni2 C1 158.5(8) . .
C6 Ni2 C1 128.8(4) 6_556 .
C6 Ni2 C1 128.8(4) . .
C5 Ni2 C1 102.1(3) . .
C1 Ni2 C1 40.2(3) 5_576 .
C6' Ni2 Ni1 151.4(8) . .
C6 Ni2 Ni1 128.4(4) 6_556 .
C6 Ni2 Ni1 128.4(4) . .
C5 Ni2 Ni1 51.9(2) . .
C1 Ni2 Ni1 90.39(17) 5_576 .
C1 Ni2 Ni1 50.15(15) . .
C6' Ni2 Ni3 76.5(7) . 2_575
C6 Ni2 Ni3 100.2(4) 6_556 2_575
C6 Ni2 Ni3 56.2(3) . 2_575
C5 Ni2 Ni3 149.04(5) . 2_575
C1 Ni2 Ni3 51.57(12) 5_576 2_575
C1 Ni2 Ni3 84.94(13) . 2_575
Ni1 Ni2 Ni3 127.03(4) . 2_575
C6' Ni2 Ni3 76.5(7) . 5_576
C6 Ni2 Ni3 56.2(3) 6_556 5_576
C6 Ni2 Ni3 100.2(4) . 5_576
C5 Ni2 Ni3 149.04(5) . 5_576
C1 Ni2 Ni3 51.57(12) 5_576 5_576
C1 Ni2 Ni3 84.94(13) . 5_576
Ni1 Ni2 Ni3 127.03(4) . 5_576
Ni3 Ni2 Ni3 60.79(4) 2_575 5_576
C6' Ni2 Ni4 122.4(4) . .
C6 Ni2 Ni4 149.1(3) 6_556 .
C6 Ni2 Ni4 81.1(4) . .
C5 Ni2 Ni4 112.37(16) . .
C1 Ni2 Ni4 47.78(6) 5_576 .
C1 Ni2 Ni4 47.73(5) . .
Ni1 Ni2 Ni4 75.95(3) . .
Ni3 Ni2 Ni4 51.46(2) 2_575 .
Ni3 Ni2 Ni4 94.78(3) 5_576 .
C6' Ni2 Ni4 122.4(4) . 5_576
C6 Ni2 Ni4 81.1(4) 6_556 5_576
C6 Ni2 Ni4 149.1(3) . 5_576
C5 Ni2 Ni4 112.37(16) . 5_576
C1 Ni2 Ni4 47.78(6) 5_576 5_576
C1 Ni2 Ni4 47.73(5) . 5_576
Ni1 Ni2 Ni4 75.95(3) . 5_576
Ni3 Ni2 Ni4 94.78(3) 2_575 5_576
Ni3 Ni2 Ni4 51.46(2) 5_576 5_576
Ni4 Ni2 Ni4 88.55(4) . 5_576
C3 Ni3 C2 103.2(3) . .
C3 Ni3 C1 148.3(3) . .
C2 Ni3 C1 103.0(2) . .
C3 Ni3 C6 100.2(4) . 2_575
C2 Ni3 C6 92.7(4) . 2_575
C1 Ni3 C6 96.2(4) . 2_575
C3 Ni3 Ni4 151.8(3) . .
C2 Ni3 Ni4 48.8(2) . .
C1 Ni3 Ni4 55.84(11) . .
C6 Ni3 Ni4 86.2(3) 2_575 .
C3 Ni3 Co2 133.0(3) . 5_576
C2 Ni3 Co2 106.9(2) . 5_576
C1 Ni3 Co2 52.90(16) . 5_576
C6 Ni3 Co2 43.8(3) 2_575 5_576
Ni4 Ni3 Co2 69.08(3) . 5_576
C3 Ni3 Ni2 133.0(3) . 5_576
C2 Ni3 Ni2 106.9(2) . 5_576
C1 Ni3 Ni2 52.90(16) . 5_576
C6 Ni3 Ni2 43.8(3) 2_575 5_576
Ni4 Ni3 Ni2 69.08(3) . 5_576
Co2 Ni3 Ni2 0.000(19) 5_576 5_576
C3 Ni3 Ni1 108.2(2) . .
C2 Ni3 Ni1 104.8(2) . .
C1 Ni3 Ni1 47.20(16) . .
C6 Ni3 Ni1 141.8(3) 2_575 .
Ni4 Ni3 Ni1 80.81(3) . .
Co2 Ni3 Ni1 98.09(3) 5_576 .
Ni2 Ni3 Ni1 98.09(3) 5_576 .
C3 Ni3 Ni3 101.4(3) . 6_556
C2 Ni3 Ni3 154.2(2) . 6_556
C1 Ni3 Ni3 51.29(11) . 6_556
C6 Ni3 Ni3 90.3(4) 2_575 6_556
Ni4 Ni3 Ni3 106.05(3) . 6_556
Co2 Ni3 Ni3 59.605(18) 5_576 6_556
Ni2 Ni3 Ni3 59.605(18) 5_576 6_556
Ni1 Ni3 Ni3 59.767(18) . 6_556
C2 Ni4 C2 102.9(5) . 2_575
C2 Ni4 C1 147.3(3) . 5_576
C2 Ni4 C1 109.0(3) 2_575 5_576
C2 Ni4 C1 109.0(3) . .
C2 Ni4 C1 147.3(3) 2_575 .
C1 Ni4 C1 41.2(3) 5_576 .
C2 Ni4 Ni3 156.8(2) . 2_575
C2 Ni4 Ni3 54.9(2) 2_575 2_575
C1 Ni4 Ni3 55.86(16) 5_576 2_575
C1 Ni4 Ni3 92.49(16) . 2_575
C2 Ni4 Ni3 54.9(2) . .
C2 Ni4 Ni3 156.8(2) 2_575 .
C1 Ni4 Ni3 92.49(16) 5_576 .
C1 Ni4 Ni3 55.86(16) . .
Ni3 Ni4 Ni3 147.89(5) 2_575 .
C2 Ni4 Ni2 129.3(2) . .
C2 Ni4 Ni2 103.7(2) 2_575 .
C1 Ni4 Ni2 48.96(16) 5_576 .
C1 Ni4 Ni2 49.43(17) . .
Ni3 Ni4 Ni2 59.46(3) 2_575 .
Ni3 Ni4 Ni2 97.01(3) . .
C2 Ni4 Co2 103.7(2) . 5_576
C2 Ni4 Co2 129.3(2) 2_575 5_576
C1 Ni4 Co2 49.43(17) 5_576 5_576
C1 Ni4 Co2 48.96(16) . 5_576
Ni3 Ni4 Co2 97.01(3) 2_575 5_576
Ni3 Ni4 Co2 59.46(3) . 5_576
Ni2 Ni4 Co2 91.45(4) . 5_576
C2 Ni4 Ni2 103.7(2) . 5_576
C2 Ni4 Ni2 129.3(2) 2_575 5_576
C1 Ni4 Ni2 49.43(17) 5_576 5_576
C1 Ni4 Ni2 48.96(16) . 5_576
Ni3 Ni4 Ni2 97.01(3) 2_575 5_576
Ni3 Ni4 Ni2 59.46(3) . 5_576
Ni2 Ni4 Ni2 91.45(4) . 5_576
Co2 Ni4 Ni2 0.00(4) 5_576 5_576
C1 C1 Ni1 140.7(6) 5_576 .
C1 C1 Ni4 69.41(15) 5_576 .
Ni1 C1 Ni4 105.78(16) . .
C1 C1 Ni4 69.41(15) 5_576 5_576
Ni1 C1 Ni4 105.78(16) . 5_576
Ni4 C1 Ni4 138.8(3) . 5_576
C1 C1 Ni3 127.8(4) 5_576 .
Ni1 C1 Ni3 80.28(19) . .
Ni4 C1 Ni3 68.30(7) . .
Ni4 C1 Ni3 143.3(3) 5_576 .
C1 C1 Ni3 127.8(4) 5_576 6_556
Ni1 C1 Ni3 80.28(19) . 6_556
Ni4 C1 Ni3 143.3(3) . 6_556
Ni4 C1 Ni3 68.30(7) 5_576 6_556
Ni3 C1 Ni3 77.4(2) . 6_556
C1 C1 Ni2 70.5(4) 5_576 5_576
Ni1 C1 Ni2 148.8(3) . 5_576
Ni4 C1 Ni2 83.26(16) . 5_576
Ni4 C1 Ni2 83.26(16) 5_576 5_576
Ni3 C1 Ni2 75.54(19) . 5_576
Ni3 C1 Ni2 75.54(19) 6_556 5_576
C1 C1 Co2 70.5(4) 5_576 5_576
Ni1 C1 Co2 148.8(3) . 5_576
Ni4 C1 Co2 83.26(16) . 5_576
Ni4 C1 Co2 83.26(16) 5_576 5_576
Ni3 C1 Co2 75.54(19) . 5_576
Ni3 C1 Co2 75.54(19) 6_556 5_576
Ni2 C1 Co2 0.00(2) 5_576 5_576
C1 C1 Ni2 69.3(5) 5_576 .
Ni1 C1 Ni2 71.4(2) . .
Ni4 C1 Ni2 82.84(18) . .
Ni4 C1 Ni2 82.84(18) 5_576 .
Ni3 C1 Ni2 131.93(18) . .
Ni3 C1 Ni2 131.93(18) 6_556 .
Ni2 C1 Ni2 139.8(3) 5_576 .
Co2 C1 Ni2 139.8(3) 5_576 .
O2 C2 Ni4 149.2(7) . .
O2 C2 Ni3 134.5(7) . .
Ni4 C2 Ni3 76.3(2) . .
O3 C3 Ni3 179.1(8) . .
O4 C4 Ni1 178.4(9) . .
O5 C5 Ni2 145.3(7) . .
O5 C5 Ni1 136.4(6) . .
Ni2 C5 Ni1 78.3(3) . .
O6 C6 Ni2 153.0(10) . .
O6 C6 Ni3 126.9(9) . 2_575
Ni2 C6 Ni3 80.0(4) . 2_575
O6' C6' Ni2 169(2) . .
C111 N1 C111 110(3) . 2_565
C111 N1 C113 110.4(19) . 2_565
C111 N1 C113 115.1(19) 2_565 2_565
C111 N1 C113 115.1(19) . .
C111 N1 C113 110.4(19) 2_565 .
C113 N1 C113 95(2) 2_565 .
C111 N1 C101 176.5(15) . 2_565
C111 N1 C101 70.8(12) 2_565 2_565
C113 N1 C101 71.5(14) 2_565 2_565
C113 N1 C101 61.6(13) . 2_565
C111 N1 C101 70.8(12) . .
C111 N1 C101 176.5(15) 2_565 .
C113 N1 C101 61.6(13) 2_565 .
C113 N1 C101 71.5(14) . .
C101 N1 C101 108.3(8) 2_565 .
C111 N1 C103 72.9(14) . 2_565
C111 N1 C103 67.1(15) 2_565 2_565
C113 N1 C103 79.7(12) 2_565 2_565
C113 N1 C103 171.7(13) . 2_565
C101 N1 C103 110.5(5) 2_565 2_565
C101 N1 C103 110.6(5) . 2_565
C111 N1 C103 67.1(15) . .
C111 N1 C103 72.9(14) 2_565 .
C113 N1 C103 171.7(13) 2_565 .
C113 N1 C103 79.7(12) . .
C101 N1 C103 110.6(5) 2_565 .
C101 N1 C103 110.5(5) . .
C103 N1 C103 106.4(8) 2_565 .
N1 C101 C102 118.2(7) . .
N1 C101 H10A 107.8 . .
C102 C101 H10A 107.8 . .
N1 C101 H10B 107.8 . .
C102 C101 H10B 107.8 . .
H10A C101 H10B 107.1 . .
C101 C102 H10C 109.5 . .
C101 C102 H10D 109.5 . .
H10C C102 H10D 109.5 . .
C101 C102 H10E 109.5 . .
H10C C102 H10E 109.5 . .
H10D C102 H10E 109.5 . .
N1 C103 C104 115.7(8) . .
N1 C103 H10F 108.4 . .
C104 C103 H10F 108.4 . .
N1 C103 H10G 108.4 . .
C104 C103 H10G 108.4 . .
H10F C103 H10G 107.4 . .
C103 C104 H10H 109.5 . .
C103 C104 H10I 109.5 . .
H10H C104 H10I 109.5 . .
C103 C104 H10J 109.5 . .
H10H C104 H10J 109.5 . .
H10I C104 H10J 109.5 . .
N1 C111 C112 121(3) . .
N1 C111 H11A 107.1 . .
C112 C111 H11A 107.1 . .
N1 C111 H11B 107.1 . .
C112 C111 H11B 107.1 . .
H11A C111 H11B 106.8 . .
C111 C112 H11C 109.5 . .
C111 C112 H11D 109.5 . .
H11C C112 H11D 109.5 . .
C111 C112 H11E 109.5 . .
H11C C112 H11E 109.5 . .
H11D C112 H11E 109.5 . .
N1 C113 C114 116(3) . .
N1 C113 H11F 108.2 . .
C114 C113 H11F 108.2 . .
N1 C113 H11G 108.2 . .
C114 C113 H11G 108.2 . .
H11F C113 H11G 107.3 . .
C113 C114 H11H 109.5 . .
C113 C114 H11I 109.5 . .
H11H C114 H11I 109.5 . .
C113 C114 H11J 109.5 . .
H11H C114 H11J 109.5 . .
H11I C114 H11J 109.5 . .
C207 N2 C207 107(3) 5_666 6_556
C207 N2 C207 73(3) 5_666 2_665
C207 N2 C207 180.0(17) 6_556 2_665
C207 N2 C207 180.000(6) 5_666 .
C207 N2 C207 73(3) 6_556 .
C207 N2 C207 107(3) 2_665 .
C207 N2 C205 64.1(11) 5_666 .
C207 N2 C205 166.5(15) 6_556 .
C207 N2 C205 13.5(15) 2_665 .
C207 N2 C205 115.9(11) . .
C207 N2 C205 115.9(11) 5_666 5_666
C207 N2 C205 13.5(15) 6_556 5_666
C207 N2 C205 166.5(15) 2_665 5_666
C207 N2 C205 64.1(11) . 5_666
C205 N2 C205 180.000(5) . 5_666
C207 N2 C205 166.5(15) 5_666 2_665
C207 N2 C205 64.1(11) 6_556 2_665
C207 N2 C205 115.9(11) 2_665 2_665
C207 N2 C205 13.5(15) . 2_665
C205 N2 C205 126(3) . 2_665
C205 N2 C205 54(3) 5_666 2_665
C207 N2 C205 13.5(15) 5_666 6_556
C207 N2 C205 115.9(11) 6_556 6_556
C207 N2 C205 64.1(11) 2_665 6_556
C207 N2 C205 166.5(15) . 6_556
C205 N2 C205 54(3) . 6_556
C205 N2 C205 126(3) 5_666 6_556
C205 N2 C205 180(2) 2_665 6_556
C207 N2 C201 72.2(14) 5_666 2_665
C207 N2 C201 71(2) 6_556 2_665
C207 N2 C201 109(2) 2_665 2_665
C207 N2 C201 107.8(14) . 2_665
C205 N2 C201 113(2) . 2_665
C205 N2 C201 67(2) 5_666 2_665
C205 N2 C201 94.7(15) 2_665 2_665
C205 N2 C201 85.3(15) 6_556 2_665
C207 N2 C201 71(2) 5_666 .
C207 N2 C201 72.2(14) 6_556 .
C207 N2 C201 107.8(14) 2_665 .
C207 N2 C201 109(2) . .
C205 N2 C201 94.7(15) . .
C205 N2 C201 85.3(15) 5_666 .
C205 N2 C201 113(2) 2_665 .
C205 N2 C201 67(2) 6_556 .
C201 N2 C201 116(3) 2_665 .
C207 N2 C201 109(2) 5_666 5_666
C207 N2 C201 107.8(14) 6_556 5_666
C207 N2 C201 72.2(14) 2_665 5_666
C207 N2 C201 71(2) . 5_666
C205 N2 C201 85.3(15) . 5_666
C205 N2 C201 94.7(15) 5_666 5_666
C205 N2 C201 67(2) 2_665 5_666
C205 N2 C201 113(2) 6_556 5_666
C201 N2 C201 64(3) 2_665 5_666
C201 N2 C201 180(2) . 5_666
C207 N2 C201 107.8(14) 5_666 6_556
C207 N2 C201 109(2) 6_556 6_556
C207 N2 C201 71(2) 2_665 6_556
C207 N2 C201 72.2(14) . 6_556
C205 N2 C201 67(2) . 6_556
C205 N2 C201 113(2) 5_666 6_556
C205 N2 C201 85.3(15) 2_665 6_556
C205 N2 C201 94.7(15) 6_556 6_556
C201 N2 C201 180.0(9) 2_665 6_556
C201 N2 C201 64(3) . 6_556
C201 N2 C201 116(3) 5_666 6_556
N2 C201 C202 118(2) . .
N2 C201 H20A 107.8 . .
C202 C201 H20A 107.8 . .
N2 C201 H20B 107.8 . .
C202 C201 H20B 107.8 . .
H20A C201 H20B 107.1 . .
C201 C202 H20C 109.5 . .
C201 C202 H20D 109.5 . .
H20C C202 H20D 109.5 . .
C201 C202 H20E 109.5 . .
H20C C202 H20E 109.5 . .
H20D C202 H20E 109.5 . .
N2 C203 C204 117(2) . .
N2 C203 H20F 108.1 . .
C204 C203 H20F 108.1 . .
N2 C203 H20G 108.1 . .
C204 C203 H20G 108.1 . .
H20F C203 H20G 107.3 . .
C203 C204 H20H 109.5 . .
C203 C204 H20I 109.5 . .
H20H C204 H20I 109.5 . .
C203 C204 H20J 109.5 . .
H20H C204 H20J 109.5 . .
H20I C204 H20J 109.5 . .
N2 C205 C206 109.4(18) . .
N2 C205 H20K 109.8 . .
C206 C205 H20K 109.8 . .
N2 C205 H20L 109.8 . .
C206 C205 H20L 109.8 . .
H20K C205 H20L 108.2 . .
C205 C206 H20M 109.5 . .
C205 C206 H20N 109.5 . .
H20M C206 H20N 109.5 . .
C205 C206 H20O 109.5 . .
H20M C206 H20O 109.5 . .
H20N C206 H20O 109.5 . .
N2 C207 C208 120(2) . .
N2 C207 H20P 107.2 . .
C208 C207 H20P 107.2 . .
N2 C207 H20Q 107.2 . .
C208 C207 H20Q 107.2 . .
H20P C207 H20Q 106.8 . .
C207 C208 H20R 109.5 . .
C207 C208 H20S 109.5 . .
H20R C208 H20S 109.5 . .
C207 C208 H20T 109.5 . .
H20R C208 H20T 109.5 . .
H20S C208 H20T 109.5 . .

loop_
_geom_bond_atom_site_label_1
_geom_bond_atom_site_label_2
_geom_bond_distance
_geom_bond_site_symmetry_2
Ni1 C4 1.699(7) .
Ni1 C5 1.911(8) .
Ni1 C1 1.925(6) .
Ni1 Ni2 2.3767(12) .
Ni1 Ni3 2.5861(10) .
Ni1 Ni3 2.5861(10) 6_556
Ni2 C6' 1.69(3) .
Ni2 C6 1.811(13) 6_556
Ni2 C6 1.811(13) .
Ni2 C5 1.853(6) .
Ni2 C1 2.120(6) 5_576
Ni2 C1 2.137(6) .
Ni2 Ni3 2.5736(9) 2_575
Ni2 Ni3 2.5736(10) 5_576
Ni2 Ni4 2.7912(9) .
Ni2 Ni4 2.7912(9) 5_576
Ni3 C3 1.720(6) .
Ni3 C2 1.969(7) .
Ni3 C1 2.082(5) .
Ni3 C6 2.172(11) 2_575
Ni3 Ni4 2.3374(8) .
Ni3 Co2 2.5736(10) 5_576
Ni3 Ni2 2.5736(10) 5_576
Ni3 Ni3 2.6043(14) 6_556
Ni4 C2 1.809(6) .
Ni4 C2 1.809(6) 2_575
Ni4 C1 2.082(2) 5_576
Ni4 C1 2.082(2) .
Ni4 Ni3 2.3374(8) 2_575
Ni4 Co2 2.7912(9) 5_576
Ni4 Ni2 2.7912(9) 5_576
C1 C1 1.464(11) 5_576
C1 Ni4 2.082(2) 5_576
C1 Ni3 2.082(5) 6_556
C1 Ni2 2.120(6) 5_576
C1 Co2 2.120(6) 5_576
C2 O2 1.161(7) .
C3 O3 1.142(8) .
C4 O4 1.152(10) .
C5 O5 1.169(8) .
C6 O6 1.164(14) .
C6 Ni3 2.172(11) 2_575
C6' O6' 1.21(3) .
N1 C111 1.468(11) .
N1 C111 1.468(10) 2_565
N1 C113 1.481(10) 2_565
N1 C113 1.481(10) .
N1 C101 1.482(7) 2_565
N1 C101 1.482(7) .
N1 C103 1.489(7) 2_565
N1 C103 1.489(7) .
C101 C102 1.509(9) .
C101 H10A 0.9700 .
C101 H10B 0.9700 .
C102 H10C 0.9600 .
C102 H10D 0.9600 .
C102 H10E 0.9600 .
C103 C104 1.525(9) .
C103 H10F 0.9700 .
C103 H10G 0.9700 .
C104 H10H 0.9600 .
C104 H10I 0.9600 .
C104 H10J 0.9600 .
C111 C112 1.525(11) .
C111 H11A 0.9700 .
C111 H11B 0.9700 .
C112 H11C 0.9600 .
C112 H11D 0.9600 .
C112 H11E 0.9600 .
C113 C114 1.530(11) .
C113 H11F 0.9700 .
C113 H11G 0.9700 .
C114 H11H 0.9600 .
C114 H11I 0.9600 .
C114 H11J 0.9600 .
N2 C207 1.479(10) 5_666
N2 C207 1.479(10) 6_556
N2 C207 1.479(10) 2_665
N2 C207 1.479(10) .
N2 C205 1.479(10) .
N2 C205 1.479(10) 5_666
N2 C205 1.479(10) 2_665
N2 C205 1.479(10) 6_556
N2 C201 1.494(10) 2_665
N2 C201 1.494(10) .
N2 C201 1.494(10) 5_666
N2 C201 1.494(10) 6_556
C201 C202 1.525(11) .
C201 H20A 0.9700 .
C201 H20B 0.9700 .
C202 H20C 0.9600 .
C202 H20D 0.9600 .
C202 H20E 0.9600 .
C203 C204 1.530(11) .
C203 H20F 0.9700 .
C203 H20G 0.9700 .
C204 H20H 0.9600 .
C204 H20I 0.9600 .
C204 H20J 0.9600 .
C205 C206 1.532(11) .
C205 H20K 0.9700 .
C205 H20L 0.9700 .
C206 H20M 0.9600 .
C206 H20N 0.9600 .
C206 H20O 0.9600 .
C207 C208 1.525(11) .
C207 H20P 0.9700 .
C207 H20Q 0.9700 .
C208 H20R 0.9600 .
C208 H20S 0.9600 .
C208 H20T 0.9600 .

loop_
_geom_torsion_atom_site_label_1
_geom_torsion_atom_site_label_2
_geom_torsion_atom_site_label_3
_geom_torsion_atom_site_label_4
_geom_torsion
_geom_torsion_site_symmetry_1
_geom_torsion_site_symmetry_4
C4 Ni1 Ni2 C6' 0.0 . .
C5 Ni1 Ni2 C6' 0.0 . .
C1 Ni1 Ni2 C6' 180.0 . .
Ni3 Ni1 Ni2 C6' -149.05(2) . .
Ni3 Ni1 Ni2 C6' 149.05(2) 6_556 .
C4 Ni1 Ni2 C6 -67.6(5) . 6_556
C5 Ni1 Ni2 C6 -67.6(5) . 6_556
C1 Ni1 Ni2 C6 112.4(5) . 6_556
Ni3 Ni1 Ni2 C6 143.3(5) . 6_556
Ni3 Ni1 Ni2 C6 81.4(5) 6_556 6_556
C4 Ni1 Ni2 C6 67.6(5) . .
C5 Ni1 Ni2 C6 67.6(5) . .
C1 Ni1 Ni2 C6 -112.4(5) . .
Ni3 Ni1 Ni2 C6 -81.4(5) . .
Ni3 Ni1 Ni2 C6 -143.3(5) 6_556 .
C4 Ni1 Ni2 C5 0.0 . .
C1 Ni1 Ni2 C5 180.0 . .
Ni3 Ni1 Ni2 C5 -149.05(2) . .
Ni3 Ni1 Ni2 C5 149.05(2) 6_556 .
C4 Ni1 Ni2 C1 180.0 . 5_576
C5 Ni1 Ni2 C1 180.0 . 5_576
C1 Ni1 Ni2 C1 0.0 . 5_576
Ni3 Ni1 Ni2 C1 30.95(2) . 5_576
Ni3 Ni1 Ni2 C1 -30.95(2) 6_556 5_576
C4 Ni1 Ni2 C1 180.0 . .
C5 Ni1 Ni2 C1 180.0 . .
Ni3 Ni1 Ni2 C1 30.95(2) . .
Ni3 Ni1 Ni2 C1 -30.95(2) 6_556 .
C4 Ni1 Ni2 Ni3 140.67(3) . 2_575
C5 Ni1 Ni2 Ni3 140.67(3) . 2_575
C1 Ni1 Ni2 Ni3 -39.33(3) . 2_575
Ni3 Ni1 Ni2 Ni3 -8.37(4) . 2_575
Ni3 Ni1 Ni2 Ni3 -70.28(4) 6_556 2_575
C4 Ni1 Ni2 Ni3 -140.67(3) . 5_576
C5 Ni1 Ni2 Ni3 -140.67(3) . 5_576
C1 Ni1 Ni2 Ni3 39.33(3) . 5_576
Ni3 Ni1 Ni2 Ni3 70.28(4) . 5_576
Ni3 Ni1 Ni2 Ni3 8.37(4) 6_556 5_576
C4 Ni1 Ni2 Ni4 133.977(16) . .
C5 Ni1 Ni2 Ni4 133.977(16) . .
C1 Ni1 Ni2 Ni4 -46.023(16) . .
Ni3 Ni1 Ni2 Ni4 -15.07(2) . .
Ni3 Ni1 Ni2 Ni4 -76.98(3) 6_556 .
C4 Ni1 Ni2 Ni4 -133.977(16) . 5_576
C5 Ni1 Ni2 Ni4 -133.977(16) . 5_576
C1 Ni1 Ni2 Ni4 46.023(16) . 5_576
Ni3 Ni1 Ni2 Ni4 76.98(3) . 5_576
Ni3 Ni1 Ni2 Ni4 15.07(2) 6_556 5_576
C4 Ni1 Ni3 C3 2.2(3) . .
C5 Ni1 Ni3 C3 132.0(4) . .
C1 Ni1 Ni3 C3 -156.3(3) . .
Ni2 Ni1 Ni3 C3 170.2(3) . .
Ni3 Ni1 Ni3 C3 -92.9(3) 6_556 .
C4 Ni1 Ni3 C2 -107.4(3) . .
C5 Ni1 Ni3 C2 22.4(3) . .
C1 Ni1 Ni3 C2 94.1(3) . .
Ni2 Ni1 Ni3 C2 60.6(2) . .
Ni3 Ni1 Ni3 C2 157.6(2) 6_556 .
C4 Ni1 Ni3 C1 158.5(2) . .
C5 Ni1 Ni3 C1 -71.7(3) . .
Ni2 Ni1 Ni3 C1 -33.53(15) . .
Ni3 Ni1 Ni3 C1 63.45(15) 6_556 .
C4 Ni1 Ni3 C6 138.1(6) . 2_575
C5 Ni1 Ni3 C6 -92.1(6) . 2_575
C1 Ni1 Ni3 C6 -20.4(6) . 2_575
Ni2 Ni1 Ni3 C6 -53.9(6) . 2_575
Ni3 Ni1 Ni3 C6 43.0(6) 6_556 2_575
C4 Ni1 Ni3 Ni4 -150.18(16) . .
C5 Ni1 Ni3 Ni4 -20.4(3) . .
C1 Ni1 Ni3 Ni4 51.29(15) . .
Ni2 Ni1 Ni3 Ni4 17.76(3) . .
Ni3 Ni1 Ni3 Ni4 114.75(2) 6_556 .
C4 Ni1 Ni3 Co2 142.67(16) . 5_576
C5 Ni1 Ni3 Co2 -87.6(3) . 5_576
C1 Ni1 Ni3 Co2 -15.85(15) . 5_576
Ni2 Ni1 Ni3 Co2 -49.38(3) . 5_576
Ni3 Ni1 Ni3 Co2 47.60(3) 6_556 5_576
C4 Ni1 Ni3 Ni2 142.67(16) . 5_576
C5 Ni1 Ni3 Ni2 -87.6(3) . 5_576
C1 Ni1 Ni3 Ni2 -15.85(15) . 5_576
Ni2 Ni1 Ni3 Ni2 -49.38(3) . 5_576
Ni3 Ni1 Ni3 Ni2 47.60(3) 6_556 5_576
C4 Ni1 Ni3 Ni3 95.07(16) . 6_556
C5 Ni1 Ni3 Ni3 -135.2(3) . 6_556
C1 Ni1 Ni3 Ni3 -63.45(15) . 6_556
Ni2 Ni1 Ni3 Ni3 -96.98(2) . 6_556
C3 Ni3 Ni4 C2 7.6(6) . .
C1 Ni3 Ni4 C2 162.9(3) . .
C6 Ni3 Ni4 C2 -97.0(4) 2_575 .
Co2 Ni3 Ni4 C2 -138.5(3) 5_576 .
Ni2 Ni3 Ni4 C2 -138.5(3) 5_576 .
Ni1 Ni3 Ni4 C2 119.1(3) . .
Ni3 Ni3 Ni4 C2 173.8(3) 6_556 .
C3 Ni3 Ni4 C2 26.7(8) . 2_575
C2 Ni3 Ni4 C2 19.1(8) . 2_575
C1 Ni3 Ni4 C2 -178.0(6) . 2_575
C6 Ni3 Ni4 C2 -77.9(7) 2_575 2_575
Co2 Ni3 Ni4 C2 -119.4(6) 5_576 2_575
Ni2 Ni3 Ni4 C2 -119.4(6) 5_576 2_575
Ni1 Ni3 Ni4 C2 138.2(6) . 2_575
Ni3 Ni3 Ni4 C2 -167.1(6) 6_556 2_575
C3 Ni3 Ni4 C1 -175.3(6) . 5_576
C2 Ni3 Ni4 C1 177.1(3) . 5_576
C1 Ni3 Ni4 C1 -20.0(3) . 5_576
C6 Ni3 Ni4 C1 80.1(4) 2_575 5_576
Co2 Ni3 Ni4 C1 38.60(16) 5_576 5_576
Ni2 Ni3 Ni4 C1 38.60(16) 5_576 5_576
Ni1 Ni3 Ni4 C1 -63.79(16) . 5_576
Ni3 Ni3 Ni4 C1 -9.05(16) 6_556 5_576
C3 Ni3 Ni4 C1 -155.3(6) . .
C2 Ni3 Ni4 C1 -162.9(3) . .
C6 Ni3 Ni4 C1 100.1(4) 2_575 .
Co2 Ni3 Ni4 C1 58.60(19) 5_576 .
Ni2 Ni3 Ni4 C1 58.60(19) 5_576 .
Ni1 Ni3 Ni4 C1 -43.79(19) . .
Ni3 Ni3 Ni4 C1 10.95(19) 6_556 .
C3 Ni3 Ni4 Ni3 -166.3(6) . 2_575
C2 Ni3 Ni4 Ni3 -173.8(3) . 2_575
C1 Ni3 Ni4 Ni3 -10.95(19) . 2_575
C6 Ni3 Ni4 Ni3 89.2(4) 2_575 2_575
Co2 Ni3 Ni4 Ni3 47.649(17) 5_576 2_575
Ni2 Ni3 Ni4 Ni3 47.649(17) 5_576 2_575
Ni1 Ni3 Ni4 Ni3 -54.735(15) . 2_575
Ni3 Ni3 Ni4 Ni3 0.0 6_556 2_575
C3 Ni3 Ni4 Ni2 -126.4(6) . .
C2 Ni3 Ni4 Ni2 -133.9(3) . .
C1 Ni3 Ni4 Ni2 28.94(19) . .
C6 Ni3 Ni4 Ni2 129.1(4) 2_575 .
Co2 Ni3 Ni4 Ni2 87.54(3) 5_576 .
Ni2 Ni3 Ni4 Ni2 87.54(3) 5_576 .
Ni1 Ni3 Ni4 Ni2 -14.85(2) . .
Ni3 Ni3 Ni4 Ni2 39.89(2) 6_556 .
C3 Ni3 Ni4 Co2 146.1(6) . 5_576
C2 Ni3 Ni4 Co2 138.5(3) . 5_576
C1 Ni3 Ni4 Co2 -58.60(19) . 5_576
C6 Ni3 Ni4 Co2 41.5(4) 2_575 5_576
Ni2 Ni3 Ni4 Co2 0.0 5_576 5_576
Ni1 Ni3 Ni4 Co2 -102.38(3) . 5_576
Ni3 Ni3 Ni4 Co2 -47.649(17) 6_556 5_576
C3 Ni3 Ni4 Ni2 146.1(6) . 5_576
C2 Ni3 Ni4 Ni2 138.5(3) . 5_576
C1 Ni3 Ni4 Ni2 -58.60(19) . 5_576
C6 Ni3 Ni4 Ni2 41.5(4) 2_575 5_576
Co2 Ni3 Ni4 Ni2 0.0 5_576 5_576
Ni1 Ni3 Ni4 Ni2 -102.38(3) . 5_576
Ni3 Ni3 Ni4 Ni2 -47.649(17) 6_556 5_576
C6' Ni2 Ni4 C2 122.8(8) . .
C6 Ni2 Ni4 C2 -179.0(9) 6_556 .
C6 Ni2 Ni4 C2 100.2(5) . .
C5 Ni2 Ni4 C2 4.6(4) . .
C1 Ni2 Ni4 C2 -136.8(4) 5_576 .
C1 Ni2 Ni4 C2 -81.5(3) . .
Ni1 Ni2 Ni4 C2 -33.2(3) . .
Ni3 Ni2 Ni4 C2 153.7(3) 2_575 .
Ni3 Ni2 Ni4 C2 -160.2(3) 5_576 .
Ni4 Ni2 Ni4 C2 -109.0(3) 5_576 .
C6' Ni2 Ni4 C2 3.0(8) . 2_575
C6 Ni2 Ni4 C2 61.2(9) 6_556 2_575
C6 Ni2 Ni4 C2 -19.6(4) . 2_575
C5 Ni2 Ni4 C2 -115.2(3) . 2_575
C1 Ni2 Ni4 C2 103.4(3) 5_576 2_575
C1 Ni2 Ni4 C2 158.8(3) . 2_575
Ni1 Ni2 Ni4 C2 -152.9(2) . 2_575
Ni3 Ni2 Ni4 C2 33.9(2) 2_575 2_575
Ni3 Ni2 Ni4 C2 80.1(2) 5_576 2_575
Ni4 Ni2 Ni4 C2 131.2(2) 5_576 2_575
C6' Ni2 Ni4 C1 -100.4(8) . 5_576
C6 Ni2 Ni4 C1 -42.1(9) 6_556 5_576
C6 Ni2 Ni4 C1 -122.9(4) . 5_576
C5 Ni2 Ni4 C1 141.5(3) . 5_576
C1 Ni2 Ni4 C1 55.4(4) . 5_576
Ni1 Ni2 Ni4 C1 103.7(2) . 5_576
Ni3 Ni2 Ni4 C1 -69.5(2) 2_575 5_576
Ni3 Ni2 Ni4 C1 -23.3(2) 5_576 5_576
Ni4 Ni2 Ni4 C1 27.8(2) 5_576 5_576
C6' Ni2 Ni4 C1 -155.8(8) . .
C6 Ni2 Ni4 C1 -97.5(9) 6_556 .
C6 Ni2 Ni4 C1 -178.3(4) . .
C5 Ni2 Ni4 C1 86.1(3) . .
C1 Ni2 Ni4 C1 -55.4(4) 5_576 .
Ni1 Ni2 Ni4 C1 48.30(19) . .
Ni3 Ni2 Ni4 C1 -124.86(19) 2_575 .
Ni3 Ni2 Ni4 C1 -78.71(19) 5_576 .
Ni4 Ni2 Ni4 C1 -27.58(19) 5_576 .
C6' Ni2 Ni4 Ni3 -30.9(8) . 2_575
C6 Ni2 Ni4 Ni3 27.3(9) 6_556 2_575
C6 Ni2 Ni4 Ni3 -53.5(4) . 2_575
C5 Ni2 Ni4 Ni3 -149.1(2) . 2_575
C1 Ni2 Ni4 Ni3 69.5(2) 5_576 2_575
C1 Ni2 Ni4 Ni3 124.86(19) . 2_575
Ni1 Ni2 Ni4 Ni3 173.17(3) . 2_575
Ni3 Ni2 Ni4 Ni3 46.15(3) 5_576 2_575
Ni4 Ni2 Ni4 Ni3 97.29(3) 5_576 2_575
C6' Ni2 Ni4 Ni3 172.4(8) . .
C6 Ni2 Ni4 Ni3 -129.3(9) 6_556 .
C6 Ni2 Ni4 Ni3 149.9(4) . .
C5 Ni2 Ni4 Ni3 54.3(2) . .
C1 Ni2 Ni4 Ni3 -87.2(2) 5_576 .
C1 Ni2 Ni4 Ni3 -31.82(19) . .
Ni1 Ni2 Ni4 Ni3 16.48(3) . .
Ni3 Ni2 Ni4 Ni3 -156.69(3) 2_575 .
Ni3 Ni2 Ni4 Ni3 -110.53(3) 5_576 .
Ni4 Ni2 Ni4 Ni3 -59.40(3) 5_576 .
C6' Ni2 Ni4 Co2 -128.2(8) . 5_576
C6 Ni2 Ni4 Co2 -69.9(9) 6_556 5_576
C6 Ni2 Ni4 Co2 -150.7(4) . 5_576
C5 Ni2 Ni4 Co2 113.7(2) . 5_576
C1 Ni2 Ni4 Co2 -27.8(2) 5_576 5_576
C1 Ni2 Ni4 Co2 27.58(19) . 5_576
Ni1 Ni2 Ni4 Co2 75.88(2) . 5_576
Ni3 Ni2 Ni4 Co2 -97.29(3) 2_575 5_576
Ni3 Ni2 Ni4 Co2 -51.13(2) 5_576 5_576
Ni4 Ni2 Ni4 Co2 0.0 5_576 5_576
C6' Ni2 Ni4 Ni2 -128.2(8) . 5_576
C6 Ni2 Ni4 Ni2 -69.9(9) 6_556 5_576
C6 Ni2 Ni4 Ni2 -150.7(4) . 5_576
C5 Ni2 Ni4 Ni2 113.7(2) . 5_576
C1 Ni2 Ni4 Ni2 -27.8(2) 5_576 5_576
C1 Ni2 Ni4 Ni2 27.58(19) . 5_576
Ni1 Ni2 Ni4 Ni2 75.88(2) . 5_576
Ni3 Ni2 Ni4 Ni2 -97.29(3) 2_575 5_576
Ni3 Ni2 Ni4 Ni2 -51.13(2) 5_576 5_576
Ni4 Ni2 Ni4 Ni2 0.0 5_576 5_576
C4 Ni1 C1 C1 180.0 . 5_576
C5 Ni1 C1 C1 0.0 . 5_576
Ni2 Ni1 C1 C1 0.0 . 5_576
Ni3 Ni1 C1 C1 -140.61(9) . 5_576
Ni3 Ni1 C1 C1 140.61(9) 6_556 5_576
C4 Ni1 C1 Ni4 -103.4(2) . .
C5 Ni1 C1 Ni4 76.6(2) . .
Ni2 Ni1 C1 Ni4 76.6(2) . .
Ni3 Ni1 C1 Ni4 -64.01(14) . .
Ni3 Ni1 C1 Ni4 -142.8(3) 6_556 .
C4 Ni1 C1 Ni4 103.4(2) . 5_576
C5 Ni1 C1 Ni4 -76.6(2) . 5_576
Ni2 Ni1 C1 Ni4 -76.6(2) . 5_576
Ni3 Ni1 C1 Ni4 142.8(3) . 5_576
Ni3 Ni1 C1 Ni4 64.01(14) 6_556 5_576
C4 Ni1 C1 Ni3 -39.39(9) . .
C5 Ni1 C1 Ni3 140.61(9) . .
Ni2 Ni1 C1 Ni3 140.61(9) . .
Ni3 Ni1 C1 Ni3 -78.77(19) 6_556 .
C4 Ni1 C1 Ni3 39.39(9) . 6_556
C5 Ni1 C1 Ni3 -140.61(9) . 6_556
Ni2 Ni1 C1 Ni3 -140.61(9) . 6_556
Ni3 Ni1 C1 Ni3 78.77(19) . 6_556
C4 Ni1 C1 Ni2 0.0 . 5_576
C5 Ni1 C1 Ni2 180.0 . 5_576
Ni2 Ni1 C1 Ni2 180.0 . 5_576
Ni3 Ni1 C1 Ni2 39.39(9) . 5_576
Ni3 Ni1 C1 Ni2 -39.39(9) 6_556 5_576
C4 Ni1 C1 Co2 0.0 . 5_576
C5 Ni1 C1 Co2 180.0 . 5_576
Ni2 Ni1 C1 Co2 180.0 . 5_576
Ni3 Ni1 C1 Co2 39.39(9) . 5_576
Ni3 Ni1 C1 Co2 -39.39(9) 6_556 5_576
C4 Ni1 C1 Ni2 180.0 . .
C5 Ni1 C1 Ni2 0.0 . .
Ni3 Ni1 C1 Ni2 -140.61(9) . .
Ni3 Ni1 C1 Ni2 140.61(9) 6_556 .
C2 Ni4 C1 C1 -163.5(5) . 5_576
C2 Ni4 C1 C1 29.8(8) 2_575 5_576
Ni3 Ni4 C1 C1 25.5(5) 2_575 5_576
Ni3 Ni4 C1 C1 -148.7(5) . 5_576
Ni2 Ni4 C1 C1 70.5(4) . 5_576
Co2 Ni4 C1 C1 -71.7(4) 5_576 5_576
Ni2 Ni4 C1 C1 -71.7(4) 5_576 5_576
C2 Ni4 C1 Ni1 57.7(4) . .
C2 Ni4 C1 Ni1 -109.0(5) 2_575 .
C1 Ni4 C1 Ni1 -138.8(7) 5_576 .
Ni3 Ni4 C1 Ni1 -113.3(2) 2_575 .
Ni3 Ni4 C1 Ni1 72.5(2) . .
Ni2 Ni4 C1 Ni1 -68.3(2) . .
Co2 Ni4 C1 Ni1 149.5(4) 5_576 .
Ni2 Ni4 C1 Ni1 149.5(4) 5_576 .
C2 Ni4 C1 Ni4 -163.5(5) . 5_576
C2 Ni4 C1 Ni4 29.8(8) 2_575 5_576
C1 Ni4 C1 Ni4 0.0 5_576 5_576
Ni3 Ni4 C1 Ni4 25.5(5) 2_575 5_576
Ni3 Ni4 C1 Ni4 -148.7(5) . 5_576
Ni2 Ni4 C1 Ni4 70.5(4) . 5_576
Co2 Ni4 C1 Ni4 -71.7(4) 5_576 5_576
Ni2 Ni4 C1 Ni4 -71.7(4) 5_576 5_576
C2 Ni4 C1 Ni3 -14.8(3) . .
C2 Ni4 C1 Ni3 178.5(4) 2_575 .
C1 Ni4 C1 Ni3 148.7(5) 5_576 .
Ni3 Ni4 C1 Ni3 174.20(10) 2_575 .
Ni2 Ni4 C1 Ni3 -140.8(2) . .
Co2 Ni4 C1 Ni3 77.07(17) 5_576 .
Ni2 Ni4 C1 Ni3 77.07(17) 5_576 .
C2 Ni4 C1 Ni3 -37.2(5) . 6_556
C2 Ni4 C1 Ni3 156.1(5) 2_575 6_556
C1 Ni4 C1 Ni3 126.3(8) 5_576 6_556
Ni3 Ni4 C1 Ni3 151.8(4) 2_575 6_556
Ni3 Ni4 C1 Ni3 -22.4(3) . 6_556
Ni2 Ni4 C1 Ni3 -163.2(6) . 6_556
Co2 Ni4 C1 Ni3 54.6(4) 5_576 6_556
Ni2 Ni4 C1 Ni3 54.6(4) 5_576 6_556
C2 Ni4 C1 Ni2 -91.8(3) . 5_576
C2 Ni4 C1 Ni2 101.5(5) 2_575 5_576
C1 Ni4 C1 Ni2 71.7(4) 5_576 5_576
Ni3 Ni4 C1 Ni2 97.13(14) 2_575 5_576
Ni3 Ni4 C1 Ni2 -77.07(17) . 5_576
Ni2 Ni4 C1 Ni2 142.1(2) . 5_576
Co2 Ni4 C1 Ni2 0.0 5_576 5_576
C2 Ni4 C1 Co2 -91.8(3) . 5_576
C2 Ni4 C1 Co2 101.5(5) 2_575 5_576
C1 Ni4 C1 Co2 71.7(4) 5_576 5_576
Ni3 Ni4 C1 Co2 97.13(14) 2_575 5_576
Ni3 Ni4 C1 Co2 -77.07(17) . 5_576
Ni2 Ni4 C1 Co2 142.1(2) . 5_576
Ni2 Ni4 C1 Co2 0.0 5_576 5_576
C2 Ni4 C1 Ni2 126.0(3) . .
C2 Ni4 C1 Ni2 -40.7(5) 2_575 .
C1 Ni4 C1 Ni2 -70.5(4) 5_576 .
Ni3 Ni4 C1 Ni2 -45.02(13) 2_575 .
Ni3 Ni4 C1 Ni2 140.8(2) . .
Co2 Ni4 C1 Ni2 -142.1(2) 5_576 .
Ni2 Ni4 C1 Ni2 -142.1(2) 5_576 .
C3 Ni3 C1 C1 -164.1(7) . 5_576
C2 Ni3 C1 C1 51.1(6) . 5_576
C6 Ni3 C1 C1 -43.2(7) 2_575 5_576
Ni4 Ni3 C1 C1 38.0(5) . 5_576
Co2 Ni3 C1 C1 -50.4(6) 5_576 5_576
Ni2 Ni3 C1 C1 -50.4(6) 5_576 5_576
Ni1 Ni3 C1 C1 149.4(7) . 5_576
Ni3 Ni3 C1 C1 -128.5(7) 6_556 5_576
C3 Ni3 C1 Ni1 46.5(7) . .
C2 Ni3 C1 Ni1 -98.3(2) . .
C6 Ni3 C1 Ni1 167.5(4) 2_575 .
Ni4 Ni3 C1 Ni1 -111.42(18) . .
Co2 Ni3 C1 Ni1 160.18(18) 5_576 .
Ni2 Ni3 C1 Ni1 160.18(18) 5_576 .
Ni3 Ni3 C1 Ni1 82.11(14) 6_556 .
C3 Ni3 C1 Ni4 157.9(6) . .
C2 Ni3 C1 Ni4 13.1(2) . .
C6 Ni3 C1 Ni4 -81.1(4) 2_575 .
Co2 Ni3 C1 Ni4 -88.41(14) 5_576 .
Ni2 Ni3 C1 Ni4 -88.41(14) 5_576 .
Ni1 Ni3 C1 Ni4 111.42(18) . .
Ni3 Ni3 C1 Ni4 -166.5(2) 6_556 .
C3 Ni3 C1 Ni4 -56.9(9) . 5_576
C2 Ni3 C1 Ni4 158.3(5) . 5_576
C6 Ni3 C1 Ni4 64.1(6) 2_575 5_576
Ni4 Ni3 C1 Ni4 145.2(5) . 5_576
Co2 Ni3 C1 Ni4 56.8(4) 5_576 5_576
Ni2 Ni3 C1 Ni4 56.8(4) 5_576 5_576
Ni1 Ni3 C1 Ni4 -103.4(5) . 5_576
Ni3 Ni3 C1 Ni4 -21.3(3) 6_556 5_576
C3 Ni3 C1 Ni3 -35.6(7) . 6_556
C2 Ni3 C1 Ni3 179.6(2) . 6_556
C6 Ni3 C1 Ni3 85.4(4) 2_575 6_556
Ni4 Ni3 C1 Ni3 166.5(2) . 6_556
Co2 Ni3 C1 Ni3 78.07(14) 5_576 6_556
Ni2 Ni3 C1 Ni3 78.07(14) 5_576 6_556
Ni1 Ni3 C1 Ni3 -82.11(14) . 6_556
C3 Ni3 C1 Ni2 -113.7(6) . 5_576
C2 Ni3 C1 Ni2 101.5(2) . 5_576
C6 Ni3 C1 Ni2 7.3(4) 2_575 5_576
Ni4 Ni3 C1 Ni2 88.41(14) . 5_576
Co2 Ni3 C1 Ni2 0.0 5_576 5_576
Ni1 Ni3 C1 Ni2 -160.18(18) . 5_576
Ni3 Ni3 C1 Ni2 -78.07(14) 6_556 5_576
C3 Ni3 C1 Co2 -113.7(6) . 5_576
C2 Ni3 C1 Co2 101.5(2) . 5_576
C6 Ni3 C1 Co2 7.3(4) 2_575 5_576
Ni4 Ni3 C1 Co2 88.41(14) . 5_576
Ni2 Ni3 C1 Co2 0.0 5_576 5_576
Ni1 Ni3 C1 Co2 -160.18(18) . 5_576
Ni3 Ni3 C1 Co2 -78.07(14) 6_556 5_576
C3 Ni3 C1 Ni2 100.5(6) . .
C2 Ni3 C1 Ni2 -44.3(4) . .
C6 Ni3 C1 Ni2 -138.6(5) 2_575 .
Ni4 Ni3 C1 Ni2 -57.5(2) . .
Co2 Ni3 C1 Ni2 -145.9(3) 5_576 .
Ni2 Ni3 C1 Ni2 -145.9(3) 5_576 .
Ni1 Ni3 C1 Ni2 53.9(3) . .
Ni3 Ni3 C1 Ni2 136.0(4) 6_556 .
C6' Ni2 C1 C1 0.0 . 5_576
C6 Ni2 C1 C1 68.5(5) 6_556 5_576
C6 Ni2 C1 C1 -68.5(5) . 5_576
C5 Ni2 C1 C1 180.0 . 5_576
Ni1 Ni2 C1 C1 180.0 . 5_576
Ni3 Ni2 C1 C1 -30.527(19) 2_575 5_576
Ni3 Ni2 C1 C1 30.527(19) 5_576 5_576
Ni4 Ni2 C1 C1 -70.64(13) . 5_576
Ni4 Ni2 C1 C1 70.64(13) 5_576 5_576
C6' Ni2 C1 Ni1 180.0 . .
C6 Ni2 C1 Ni1 -111.5(5) 6_556 .
C6 Ni2 C1 Ni1 111.5(5) . .
C5 Ni2 C1 Ni1 0.0 . .
C1 Ni2 C1 Ni1 180.0 5_576 .
Ni3 Ni2 C1 Ni1 149.473(19) 2_575 .
Ni3 Ni2 C1 Ni1 -149.473(19) 5_576 .
Ni4 Ni2 C1 Ni1 109.36(13) . .
Ni4 Ni2 C1 Ni1 -109.36(13) 5_576 .
C6' Ni2 C1 Ni4 70.64(13) . .
C6 Ni2 C1 Ni4 139.2(5) 6_556 .
C6 Ni2 C1 Ni4 2.1(5) . .
C5 Ni2 C1 Ni4 -109.36(13) . .
C1 Ni2 C1 Ni4 70.64(13) 5_576 .
Ni1 Ni2 C1 Ni4 -109.36(13) . .
Ni3 Ni2 C1 Ni4 40.11(12) 2_575 .
Ni3 Ni2 C1 Ni4 101.17(14) 5_576 .
Ni4 Ni2 C1 Ni4 141.3(3) 5_576 .
C6' Ni2 C1 Ni4 -70.64(13) . 5_576
C6 Ni2 C1 Ni4 -2.1(5) 6_556 5_576
C6 Ni2 C1 Ni4 -139.2(5) . 5_576
C5 Ni2 C1 Ni4 109.36(13) . 5_576
C1 Ni2 C1 Ni4 -70.64(13) 5_576 5_576
Ni1 Ni2 C1 Ni4 109.36(13) . 5_576
Ni3 Ni2 C1 Ni4 -101.17(14) 2_575 5_576
Ni3 Ni2 C1 Ni4 -40.11(12) 5_576 5_576
Ni4 Ni2 C1 Ni4 -141.3(3) . 5_576
C6' Ni2 C1 Ni3 122.8(3) . .
C6 Ni2 C1 Ni3 -168.7(5) 6_556 .
C6 Ni2 C1 Ni3 54.3(6) . .
C5 Ni2 C1 Ni3 -57.2(3) . .
C1 Ni2 C1 Ni3 122.8(3) 5_576 .
Ni1 Ni2 C1 Ni3 -57.2(3) . .
Ni3 Ni2 C1 Ni3 92.3(3) 2_575 .
Ni3 Ni2 C1 Ni3 153.3(3) 5_576 .
Ni4 Ni2 C1 Ni3 52.15(16) . .
Ni4 Ni2 C1 Ni3 -166.6(4) 5_576 .
C6' Ni2 C1 Ni3 -122.8(3) . 6_556
C6 Ni2 C1 Ni3 -54.3(6) 6_556 6_556
C6 Ni2 C1 Ni3 168.7(5) . 6_556
C5 Ni2 C1 Ni3 57.2(3) . 6_556
C1 Ni2 C1 Ni3 -122.8(3) 5_576 6_556
Ni1 Ni2 C1 Ni3 57.2(3) . 6_556
Ni3 Ni2 C1 Ni3 -153.3(3) 2_575 6_556
Ni3 Ni2 C1 Ni3 -92.3(3) 5_576 6_556
Ni4 Ni2 C1 Ni3 166.6(4) . 6_556
Ni4 Ni2 C1 Ni3 -52.15(16) 5_576 6_556
C6' Ni2 C1 Ni2 0.0 . 5_576
C6 Ni2 C1 Ni2 68.5(5) 6_556 5_576
C6 Ni2 C1 Ni2 -68.5(5) . 5_576
C5 Ni2 C1 Ni2 180.0 . 5_576
C1 Ni2 C1 Ni2 0.0 5_576 5_576
Ni1 Ni2 C1 Ni2 180.0 . 5_576
Ni3 Ni2 C1 Ni2 -30.527(19) 2_575 5_576
Ni3 Ni2 C1 Ni2 30.527(19) 5_576 5_576
Ni4 Ni2 C1 Ni2 -70.64(13) . 5_576
Ni4 Ni2 C1 Ni2 70.64(13) 5_576 5_576
C6' Ni2 C1 Co2 0.0 . 5_576
C6 Ni2 C1 Co2 68.5(5) 6_556 5_576
C6 Ni2 C1 Co2 -68.5(5) . 5_576
C5 Ni2 C1 Co2 180.0 . 5_576
C1 Ni2 C1 Co2 0.0 5_576 5_576
Ni1 Ni2 C1 Co2 180.0 . 5_576
Ni3 Ni2 C1 Co2 -30.527(19) 2_575 5_576
Ni3 Ni2 C1 Co2 30.527(19) 5_576 5_576
Ni4 Ni2 C1 Co2 -70.64(13) . 5_576
Ni4 Ni2 C1 Co2 70.64(13) 5_576 5_576
C2 Ni4 C2 O2 6.4(11) 2_575 .
C1 Ni4 C2 O2 173.5(10) 5_576 .
C1 Ni4 C2 O2 -166.3(12) . .
Ni3 Ni4 C2 O2 -9.6(17) 2_575 .
Ni3 Ni4 C2 O2 178.8(14) . .
Ni2 Ni4 C2 O2 -113.7(12) . .
Co2 Ni4 C2 O2 142.8(12) 5_576 .
Ni2 Ni4 C2 O2 142.8(12) 5_576 .
C2 Ni4 C2 Ni3 -172.4(3) 2_575 .
C1 Ni4 C2 Ni3 -5.3(6) 5_576 .
C1 Ni4 C2 Ni3 14.9(3) . .
Ni3 Ni4 C2 Ni3 171.6(4) 2_575 .
Ni2 Ni4 C2 Ni3 67.5(3) . .
Co2 Ni4 C2 Ni3 -35.9(2) 5_576 .
Ni2 Ni4 C2 Ni3 -35.9(2) 5_576 .
C3 Ni3 C2 O2 4.6(9) . .
C1 Ni3 C2 O2 166.4(8) . .
C6 Ni3 C2 O2 -96.6(9) 2_575 .
Ni4 Ni3 C2 O2 -179.1(10) . .
Co2 Ni3 C2 O2 -138.8(8) 5_576 .
Ni2 Ni3 C2 O2 -138.8(8) 5_576 .
Ni1 Ni3 C2 O2 117.7(8) . .
Ni3 Ni3 C2 O2 167.1(6) 6_556 .
C3 Ni3 C2 Ni4 -176.3(3) . .
C1 Ni3 C2 Ni4 -14.5(3) . .
C6 Ni3 C2 Ni4 82.5(4) 2_575 .
Co2 Ni3 C2 Ni4 40.3(2) 5_576 .
Ni2 Ni3 C2 Ni4 40.3(2) 5_576 .
Ni1 Ni3 C2 Ni4 -63.2(2) . .
Ni3 Ni3 C2 Ni4 -13.8(6) 6_556 .
C2 Ni3 C3 O3 109(59) . .
C1 Ni3 C3 O3 -36(60) . .
C6 Ni3 C3 O3 -156(59) 2_575 .
Ni4 Ni3 C3 O3 103(59) . .
Co2 Ni3 C3 O3 -123(59) 5_576 .
Ni2 Ni3 C3 O3 -123(59) 5_576 .
Ni1 Ni3 C3 O3 -2(59) . .
Ni3 Ni3 C3 O3 -64(59) 6_556 .
C5 Ni1 C4 O4 180.0 . .
C1 Ni1 C4 O4 0.0 . .
Ni2 Ni1 C4 O4 180.0 . .
Ni3 Ni1 C4 O4 -30.62(3) . .
Ni3 Ni1 C4 O4 30.62(3) 6_556 .
C6' Ni2 C5 O5 0.0 . .
C6 Ni2 C5 O5 -47.1(5) 6_556 .
C6 Ni2 C5 O5 47.1(5) . .
C1 Ni2 C5 O5 180.0 5_576 .
C1 Ni2 C5 O5 180.0 . .
Ni1 Ni2 C5 O5 180.0 . .
Ni3 Ni2 C5 O5 79.6(4) 2_575 .
Ni3 Ni2 C5 O5 -79.6(4) 5_576 .
Ni4 Ni2 C5 O5 130.98(8) . .
Ni4 Ni2 C5 O5 -130.98(8) 5_576 .
C6' Ni2 C5 Ni1 180.0 . .
C6 Ni2 C5 Ni1 132.9(5) 6_556 .
C6 Ni2 C5 Ni1 -132.9(5) . .
C1 Ni2 C5 Ni1 0.0 5_576 .
C1 Ni2 C5 Ni1 0.0 . .
Ni3 Ni2 C5 Ni1 -100.4(4) 2_575 .
Ni3 Ni2 C5 Ni1 100.4(4) 5_576 .
Ni4 Ni2 C5 Ni1 -49.02(8) . .
Ni4 Ni2 C5 Ni1 49.02(8) 5_576 .
C4 Ni1 C5 O5 0.0 . .
C1 Ni1 C5 O5 180.0 . .
Ni2 Ni1 C5 O5 180.0 . .
Ni3 Ni1 C5 O5 -127.5(2) . .
Ni3 Ni1 C5 O5 127.5(2) 6_556 .
C4 Ni1 C5 Ni2 180.0 . .
C1 Ni1 C5 Ni2 0.0 . .
Ni3 Ni1 C5 Ni2 52.5(2) . .
Ni3 Ni1 C5 Ni2 -52.5(2) 6_556 .
C6' Ni2 C6 O6 72(3) . .
C6 Ni2 C6 O6 76(3) 6_556 .
C5 Ni2 C6 O6 -23(3) . .
C1 Ni2 C6 O6 -175(3) 5_576 .
C1 Ni2 C6 O6 -136(2) . .
Ni1 Ni2 C6 O6 -70(3) . .
Ni3 Ni2 C6 O6 177(3) 2_575 .
Ni3 Ni2 C6 O6 132(3) 5_576 .
Ni4 Ni2 C6 O6 -134(3) . .
Ni4 Ni2 C6 O6 154(2) 5_576 .
C6' Ni2 C6 Ni3 -104.4(12) . 2_575
C6 Ni2 C6 Ni3 -100.3(4) 6_556 2_575
C5 Ni2 C6 Ni3 160.6(3) . 2_575
C1 Ni2 C6 Ni3 8.6(4) 5_576 2_575
C1 Ni2 C6 Ni3 47.5(6) . 2_575
Ni1 Ni2 C6 Ni3 113.2(3) . 2_575
Ni3 Ni2 C6 Ni3 -44.2(4) 5_576 2_575
Ni4 Ni2 C6 Ni3 49.1(3) . 2_575
Ni4 Ni2 C6 Ni3 -22.8(10) 5_576 2_575
C6 Ni2 C6' O6' 92.8(9) 6_556 .
C6 Ni2 C6' O6' -92.8(9) . .
C5 Ni2 C6' O6' 0.0 . .
C1 Ni2 C6' O6' 180.0 5_576 .
C1 Ni2 C6' O6' 180.0 . .
Ni1 Ni2 C6' O6' 0.0 . .
Ni3 Ni2 C6' O6' -148.65(10) 2_575 .
Ni3 Ni2 C6' O6' 148.65(10) 5_576 .
Ni4 Ni2 C6' O6' -124.2(4) . .
Ni4 Ni2 C6' O6' 124.2(4) 5_576 .
C111 N1 C101 C102 -4.8(18) . .
C111 N1 C101 C102 106(24) 2_565 .
C113 N1 C101 C102 122.7(18) 2_565 .
C113 N1 C101 C102 -131.0(16) . .
C101 N1 C101 C102 178.7(11) 2_565 .
C103 N1 C101 C102 57.5(11) 2_565 .
C103 N1 C101 C102 -60.0(10) . .
C111 N1 C103 C104 -114.3(17) . .
C111 N1 C103 C104 123.9(17) 2_565 .
C113 N1 C103 C104 -40(10) 2_565 .
C113 N1 C103 C104 8.6(16) . .
C101 N1 C103 C104 62.8(10) 2_565 .
C101 N1 C103 C104 -57.0(10) . .
C103 N1 C103 C104 -177.1(11) 2_565 .
C111 N1 C111 C112 175(4) 2_565 .
C113 N1 C111 C112 -57(4) 2_565 .
C113 N1 C111 C112 49(4) . .
C101 N1 C111 C112 66(25) 2_565 .
C101 N1 C111 C112 -9(3) . .
C103 N1 C111 C112 -129(4) 2_565 .
C103 N1 C111 C112 115(4) . .
C111 N1 C113 C114 56(4) . .
C111 N1 C113 C114 -69(4) 2_565 .
C113 N1 C113 C114 172(4) 2_565 .
C101 N1 C113 C114 -122(3) 2_565 .
C101 N1 C113 C114 114(3) . .
C103 N1 C113 C114 -140(9) 2_565 .
C103 N1 C113 C114 -2(3) . .
C207 N2 C201 C202 -109(4) 5_666 .
C207 N2 C201 C202 7(4) 6_556 .
C207 N2 C201 C202 -173(4) 2_665 .
C207 N2 C201 C202 71(4) . .
C205 N2 C201 C202 -170(4) . .
C205 N2 C201 C202 10(4) 5_666 .
C205 N2 C201 C202 57(4) 2_665 .
C205 N2 C201 C202 -123(4) 6_556 .
C201 N2 C201 C202 -51(3) 2_665 .
C201 N2 C201 C202 -153(100) 5_666 .
C201 N2 C201 C202 129(3) 6_556 .
C207 N2 C203 C204 -11(3) 5_666 .
C207 N2 C203 C204 -132(4) 6_556 .
C207 N2 C203 C204 48(4) 2_665 .
C207 N2 C203 C204 169(3) . .
C205 N2 C203 C204 34(4) . .
C205 N2 C203 C204 -146(4) 5_666 .
C205 N2 C203 C204 171(3) 2_665 .
C205 N2 C203 C204 -9(3) 6_556 .
C201 N2 C203 C204 142(25) 2_665 .
C201 N2 C203 C204 -68(5) . .
C201 N2 C203 C204 112(5) 5_666 .
C201 N2 C203 C204 -38(25) 6_556 .
C207 N2 C205 C206 112(4) 5_666 .
C207 N2 C205 C206 165(10) 6_556 .
C207 N2 C205 C206 -15(10) 2_665 .
C207 N2 C205 C206 -68(4) . .
C205 N2 C205 C206 -7(100) 5_666 .
C205 N2 C205 C206 -58(3) 2_665 .
C205 N2 C205 C206 122(3) 6_556 .
C201 N2 C205 C206 58(3) 2_665 .
C201 N2 C205 C206 179(3) . .
C201 N2 C205 C206 -1(3) 5_666 .
C201 N2 C205 C206 -122(3) 6_556 .
C207 N2 C207 C208 66(100) 5_666 .
C207 N2 C207 C208 136(3) 6_556 .
C207 N2 C207 C208 -44(3) 2_665 .
C205 N2 C207 C208 -33(4) . .
C205 N2 C207 C208 147(4) 5_666 .
C205 N2 C207 C208 -176(14) 2_665 .
C205 N2 C207 C208 4(14) 6_556 .
C201 N2 C207 C208 -161(3) 2_665 .
C201 N2 C207 C208 72(3) . .
C201 N2 C207 C208 -108(3) 5_666 .
C201 N2 C207 C208 19(3) 6_556 .
